data_7057349
loop_
_publ_author_name
'Bedekovi\'c, Nikola'
'Stilinovi\'c, Vladimir'
'Fri\<s\<ci\'c, Tomislav'
'Cin\<ci\'c, Dominik'

_publ_section_title
;
 Comparison of isomericmeta- andpara-diiodotetrafluorobenzene as halogen
 bond donors in crystal engineering
;
_journal_issue 13
_journal_name_full 'New Journal of Chemistry'
_journal_page_first 10584
_journal_paper_doi 10.1039/C8NJ01368C
_journal_volume 42
_journal_year 2018
_chemical_formula_moiety 'C6 F4 I2, C8 H11 N'
_chemical_formula_sum 'C14 H11 F4 I2 N'
_chemical_formula_weight 523.04
_space_group_crystal_system monoclinic
_space_group_IT_number 15
_space_group_name_Hall '-C 2yc'
_space_group_name_H-M_alt 'C 1 2/c 1'
_symmetry_space_group_name_Hall '-C 2yc'
_symmetry_space_group_name_H-M 'C 1 2/c 1'
_atom_sites_solution_hydrogens geom
_audit_creation_method SHELXL-2014/7
_audit_update_record
;
2018-04-25 deposited with the CCDC.
2018-04-27 downloaded from the CCDC.
;
_cell_angle_alpha 90.000(7)
_cell_angle_beta 93.77(2)
_cell_angle_gamma 90.000(4)
_cell_formula_units_Z 4
_cell_length_a 7.449
_cell_length_b 17.971(3)
_cell_length_c 12.0470(15)
_cell_measurement_reflns_used 4390
_cell_measurement_temperature 150(2)
_cell_measurement_theta_max 36.5706
_cell_measurement_theta_min 3.9689
_cell_volume 1609.2(3)
_computing_cell_refinement
;
        CrysAlis RED, Oxford Diffraction Ltd.,
        Version 1.171.32.29 (release 10-06-2008 CrysAlis171 .NET)
        (compiled Jun 10 2008,16:49:55)
;
_computing_data_collection
;
        CrysAlis CCD, Oxford Diffraction Ltd.,
        Version 1.171.32.29 (release 10-06-2008 CrysAlis171 .NET)
        (compiled Jun 10 2008,16:49:55)
;
_computing_data_reduction
;
        CrysAlis RED, Oxford Diffraction Ltd.,
        Version 1.171.32.29 (release 10-06-2008 CrysAlis171 .NET)
        (compiled Jun 10 2008,16:49:55)
;
_computing_molecular_graphics 'MERCURY (C.F. Macrae et al , 2008)'
_computing_publication_material 'SHELXL-2014/7 (Sheldrick, 2014)'
_computing_structure_refinement 'SHELXL-2014/7 (Sheldrick, 2014)'
_computing_structure_solution 'SHELXS-97 (Sheldrick, 1990)'
_diffrn_ambient_temperature 150(2)
_diffrn_measured_fraction_theta_full 0.995
_diffrn_measured_fraction_theta_max 0.995
_diffrn_measurement_device_type
;
Oxford Diffraction Xcalibur CCD
diffractometer
;
_diffrn_measurement_method 'omega scan'
_diffrn_radiation_type MoK\a
_diffrn_radiation_wavelength 0.71073
_diffrn_reflns_av_R_equivalents 0.1934
_diffrn_reflns_av_unetI/netI 0.1132
_diffrn_reflns_Laue_measured_fraction_full 0.995
_diffrn_reflns_Laue_measured_fraction_max 0.995
_diffrn_reflns_limit_h_max 8
_diffrn_reflns_limit_h_min -7
_diffrn_reflns_limit_k_max 21
_diffrn_reflns_limit_k_min -21
_diffrn_reflns_limit_l_max 14
_diffrn_reflns_limit_l_min -14
_diffrn_reflns_number 5593
_diffrn_reflns_point_group_measured_fraction_full 0.995
_diffrn_reflns_point_group_measured_fraction_max 0.995
_diffrn_reflns_theta_full 24.999
_diffrn_reflns_theta_max 24.999
_diffrn_reflns_theta_min 4.079
_diffrn_source 'Enhance (Mo) X-ray Source'
_exptl_absorpt_coefficient_mu 3.941
_exptl_absorpt_correction_T_max 1.00000
_exptl_absorpt_correction_T_min 0.27885
_exptl_absorpt_correction_type multi-scan
_exptl_absorpt_process_details
;
CrysAlis RED, Oxford Diffraction Ltd.,
Version 1.171.32.29 (release 10-06-2008 CrysAlis171 .NET)
(compiled Jun 10 2008,16:49:55)
Empirical absorption correction using spherical harmonics,
 implemented in SCALE3 ABSPACK scaling algorithm.
;
_exptl_crystal_colour colourless
_exptl_crystal_density_diffrn 2.159
_exptl_crystal_description block
_exptl_crystal_F_000 976
_exptl_crystal_size_max 0.45
_exptl_crystal_size_mid 0.38
_exptl_crystal_size_min 0.31
_refine_diff_density_max 1.603
_refine_diff_density_min -1.811
_refine_diff_density_rms 0.270
_refine_ls_extinction_method none
_refine_ls_goodness_of_fit_ref 1.010
_refine_ls_hydrogen_treatment constr
_refine_ls_matrix_type full
_refine_ls_number_parameters 101
_refine_ls_number_reflns 1420
_refine_ls_number_restraints 0
_refine_ls_restrained_S_all 1.010
_refine_ls_R_factor_all 0.0576
_refine_ls_R_factor_gt 0.0477
_refine_ls_shift/su_max 0.000
_refine_ls_shift/su_mean 0.000
_refine_ls_structure_factor_coef Fsqd
_refine_ls_weighting_details 'w=1/[\s^2^(Fo^2^)+(0.0581P)^2^] where P=(Fo^2^+2Fc^2^)/3'
_refine_ls_weighting_scheme calc
_refine_ls_wR_factor_gt 0.1202
_refine_ls_wR_factor_ref 0.1252
_reflns_Friedel_coverage 0.000
_reflns_number_gt 1182
_reflns_number_total 1420
_reflns_threshold_expression 'I > 2\s(I)'
_cod_data_source_file c8nj01368c2.cif
_cod_data_source_block II14
_cod_depositor_comments 'Adding full bibliography for 7057346--7057365.cif.'
_cod_original_cell_volume 1609.1(3)
_cod_database_code 7057349
_shelx_shelxl_version_number 2014/7
_shelx_space_group_comment
;
The symmetry employed for this shelxl refinement is uniquely defined
by the following loop, which should always be used as a source of
symmetry information in preference to the above space-group names.
They are only intended as comments.
;

loop_
_space_group_symop_operation_xyz
'x, y, z'
'-x, y, -z+1/2'
'x+1/2, y+1/2, z'
'-x+1/2, y+1/2, -z+1/2'
'-x, -y, -z'
'x, -y, z-1/2'
'-x+1/2, -y+1/2, -z'
'x+1/2, -y+1/2, z-1/2'

loop_
_atom_site_label
_atom_site_type_symbol
_atom_site_fract_x
_atom_site_fract_y
_atom_site_fract_z
_atom_site_U_iso_or_equiv
_atom_site_adp_type
_atom_site_occupancy
_atom_site_site_symmetry_order
_atom_site_calc_flag
_atom_site_refinement_flags_posn
_atom_site_refinement_flags_adp
_atom_site_refinement_flags_occupancy
I2 I 0.5000 0.16045(3) 0.7500 0.0302(3) Uani 1 2 d S T P
I1 I 0.5000 -0.22999(3) 0.7500 0.0419(3) Uani 1 2 d S T P
F1 F 0.3628(5) -0.11009(19) 0.5666(3) 0.0388(9) Uani 1 1 d . . .
F2 F 0.3581(6) 0.03792(17) 0.5674(3) 0.0366(9) Uani 1 1 d . . .
C5 C 0.0000 0.0677(5) 0.7500 0.045(3) Uani 1 2 d S T P
H5 H -0.0586 0.0855 0.6818 0.067 Uiso 0.5 1 calc R U P
H6 H 0.1217 0.0855 0.7565 0.067 Uiso 0.5 1 calc R U P
H7 H -0.0631 0.0855 0.8117 0.067 Uiso 0.5 1 calc R U P
N1 N 0.0000 -0.1722(4) 0.7500 0.0260(14) Uani 1 2 d S T P
C6 C 0.5000 -0.1135(5) 0.7500 0.0283(19) Uani 1 2 d S T P
C8 C 0.4327(8) 0.0024(3) 0.6601(5) 0.0256(13) Uani 1 1 d . . .
C7 C 0.4325(8) -0.0737(3) 0.6584(5) 0.0273(12) Uani 1 1 d . . .
C1 C -0.0763(11) -0.1774(4) 0.5517(5) 0.0472(17) Uani 1 1 d . . .
H1 H 0.0350 -0.1944 0.5248 0.071 Uiso 1 1 calc R U .
H3 H -0.1383 -0.1468 0.4962 0.071 Uiso 1 1 calc R U .
H2 H -0.1500 -0.2194 0.5674 0.071 Uiso 1 1 calc R U .
C4 C 0.0000 -0.0145(5) 0.7500 0.032(2) Uani 1 2 d S T P
C2 C -0.0389(9) -0.1335(3) 0.6546(5) 0.0313(14) Uani 1 1 d . . .
C3 C -0.0414(9) -0.0556(3) 0.6529(5) 0.0317(14) Uani 1 1 d . . .
H4 H -0.0709 -0.0308 0.5864 0.038 Uiso 1 1 calc R U .
C9 C 0.5000 0.0415(4) 0.7500 0.0279(19) Uani 1 2 d S T P

loop_
_atom_site_aniso_label
_atom_site_aniso_U_11
_atom_site_aniso_U_22
_atom_site_aniso_U_33
_atom_site_aniso_U_23
_atom_site_aniso_U_13
_atom_site_aniso_U_12
I2 0.0285(4) 0.0150(4) 0.0473(4) 0.000 0.0030(3) 0.000
I1 0.0493(5) 0.0145(4) 0.0639(5) 0.000 0.0181(3) 0.000
F1 0.046(2) 0.0297(16) 0.041(2) -0.0087(15) 0.0047(17) -0.0104(17)
F2 0.041(2) 0.0300(19) 0.0384(19) 0.0044(14) -0.0026(16) 0.0031(14)
C5 0.043(6) 0.033(5) 0.060(6) 0.000 0.024(5) 0.000
N1 0.025(4) 0.025(3) 0.028(3) 0.000 0.000(3) 0.000
C6 0.030(5) 0.020(4) 0.037(5) 0.000 0.014(4) 0.000
C8 0.021(3) 0.020(3) 0.036(3) 0.005(2) 0.004(2) 0.003(2)
C7 0.023(3) 0.024(3) 0.035(3) -0.005(2) 0.005(2) -0.004(2)
C1 0.066(5) 0.035(3) 0.038(4) 0.003(3) -0.010(3) -0.013(3)
C4 0.029(5) 0.015(4) 0.054(5) 0.000 0.017(4) 0.000
C2 0.028(3) 0.025(3) 0.039(4) 0.000(2) -0.003(3) -0.003(2)
C3 0.034(4) 0.024(3) 0.036(3) 0.007(3) -0.005(3) -0.003(3)
C9 0.029(5) 0.018(4) 0.037(4) 0.000 0.005(4) 0.000

loop_
_atom_type_symbol
_atom_type_description
_atom_type_scat_dispersion_real
_atom_type_scat_dispersion_imag
_atom_type_scat_source
C C 0.0033 0.0016 'International Tables Vol C Tables 4.2.6.8 and 6.1.1.4'
H H 0.0000 0.0000 'International Tables Vol C Tables 4.2.6.8 and 6.1.1.4'
N N 0.0061 0.0033 'International Tables Vol C Tables 4.2.6.8 and 6.1.1.4'
F F 0.0171 0.0103 'International Tables Vol C Tables 4.2.6.8 and 6.1.1.4'
I I -0.4742 1.8119 'International Tables Vol C Tables 4.2.6.8 and 6.1.1.4'

loop_
_geom_angle_atom_site_label_1
_geom_angle_atom_site_label_2
_geom_angle_atom_site_label_3
_geom_angle
_geom_angle_site_symmetry_1
_geom_angle_site_symmetry_3
C2 N1 C2 118.4(7) . 2_556
C7 C6 C7 117.7(7) 2_656 .
C7 C6 I1 121.2(4) 2_656 .
C7 C6 I1 121.2(4) . .
C9 C8 F2 121.1(5) . .
C9 C8 C7 121.9(6) . .
F2 C8 C7 117.0(5) . .
F1 C7 C6 120.1(5) . .
F1 C7 C8 119.6(5) . .
C6 C7 C8 120.4(6) . .
C3 C4 C3 116.4(8) . 2_556
C3 C4 C5 121.8(4) . .
C3 C4 C5 121.8(4) 2_556 .
N1 C2 C3 121.8(6) . .
N1 C2 C1 117.0(5) . .
C3 C2 C1 121.3(6) . .
C2 C3 C4 120.8(6) . .
C8 C9 C8 117.7(7) . 2_656
C8 C9 I2 121.1(3) . .
C8 C9 I2 121.1(3) 2_656 .

loop_
_geom_bond_atom_site_label_1
_geom_bond_atom_site_label_2
_geom_bond_distance
_geom_bond_site_symmetry_2
I2 C9 2.137(8) .
I1 C6 2.093(8) .
F1 C7 1.358(7) .
F2 C8 1.372(7) .
C5 C4 1.478(13) .
N1 C2 1.359(7) .
N1 C2 1.359(7) 2_556
C6 C7 1.382(7) 2_656
C6 C7 1.382(7) .
C8 C9 1.360(7) .
C8 C7 1.368(8) .
C1 C2 1.480(9) .
C4 C3 1.400(8) .
C4 C3 1.400(8) 2_556
C2 C3 1.400(8) .
C9 C8 1.360(7) 2_656
